data_7241787
loop_
_publ_author_name
'Posada, Laura'
'Davyt, Danilo'
'Serra, Gloria'

_publ_section_title
;
 First total synthesis of versicotide A, B and C
;
_journal_issue 71
_journal_name_full 'RSC Advances'
_journal_page_first 43653
_journal_page_last 43659
_journal_paper_doi 10.1039/D0RA09635K
_journal_volume 10
_journal_year 2020
_chemical_absolute_configuration syn
_chemical_formula_moiety 'C25 H29 N5 O5, C H4 O'
_chemical_formula_sum 'C26 H33 N5 O6'
_chemical_formula_weight 511.57
_space_group_crystal_system monoclinic
_space_group_IT_number 4
_space_group_name_Hall 'P 2yb'
_space_group_name_H-M_alt 'P 1 21 1'
_atom_sites_solution_hydrogens mixed
_atom_sites_solution_primary dual
_audit_creation_date 2020-03-30
_audit_creation_method
;
Olex2 1.2
(compiled 2018.05.29 svn.r3508 for OlexSys, GUI svn.r5506)
;
_audit_update_record
;
2020-11-18 deposited with the CCDC.	2020-11-24 downloaded from the CCDC.
;
_cell_angle_alpha 90
_cell_angle_beta 93.461(2)
_cell_angle_gamma 90
_cell_formula_units_Z 2
_cell_length_a 9.9455(3)
_cell_length_b 8.2022(3)
_cell_length_c 15.9136(6)
_cell_measurement_reflns_used 9868
_cell_measurement_temperature 298.15
_cell_measurement_theta_max 73.51
_cell_measurement_theta_min 2.78
_cell_volume 1295.78(8)
_computing_cell_refinement 'SAINT V8.38A (?, 2016)'
_computing_data_collection 'Bruker APEX3 Bruker-AXS, Madison WI'
_computing_data_reduction 'SAINT V8.38A (?, 2016)'
_computing_molecular_graphics 'Olex2 (Dolomanov et al., 2009)'
_computing_publication_material 'Olex2 (Dolomanov et al., 2009)'
_computing_structure_refinement 'XL (Sheldrick, 2008)'
_computing_structure_solution 'SHELXT 2014/5 (Sheldrick, 2014)'
_diffrn_ambient_temperature 298.15
_diffrn_measured_fraction_theta_full 0.999
_diffrn_measured_fraction_theta_max 0.990
_diffrn_measurement_device_type 'Bruker APEX-II CCD'
_diffrn_measurement_method '\f and \w scans'
_diffrn_radiation_type CuK\a
_diffrn_radiation_wavelength 1.54178
_diffrn_reflns_av_R_equivalents 0.0604
_diffrn_reflns_av_unetI/netI 0.0493
_diffrn_reflns_Laue_measured_fraction_full 0.999
_diffrn_reflns_Laue_measured_fraction_max 0.990
_diffrn_reflns_limit_h_max 12
_diffrn_reflns_limit_h_min -10
_diffrn_reflns_limit_k_max 10
_diffrn_reflns_limit_k_min -10
_diffrn_reflns_limit_l_max 19
_diffrn_reflns_limit_l_min -19
_diffrn_reflns_number 20945
_diffrn_reflns_point_group_measured_fraction_full 0.998
_diffrn_reflns_point_group_measured_fraction_max 0.988
_diffrn_reflns_theta_full 67.679
_diffrn_reflns_theta_max 73.877
_diffrn_reflns_theta_min 2.782
_diffrn_standards_number 0
_exptl_absorpt_coefficient_mu 0.779
_exptl_absorpt_correction_T_max 0.7538
_exptl_absorpt_correction_T_min 0.4785
_exptl_absorpt_correction_type multi-scan
_exptl_absorpt_process_details
'SADABS-2016/2 (Bruker,2016/2) was used for absorption correction. wR2(int) was 0.1193 before and 0.0882 after correction. The Ratio of minimum to maximum transmission is 0.6348. The \l/2 correction factor is Not present.'
_exptl_crystal_colour 'clear colourless'
_exptl_crystal_colour_lustre clear
_exptl_crystal_colour_primary colourless
_exptl_crystal_density_diffrn 1.311
_exptl_crystal_description plate
_exptl_crystal_F_000 544
_exptl_crystal_size_max 0.412
_exptl_crystal_size_mid 0.327
_exptl_crystal_size_min 0.204
_refine_diff_density_max 0.198
_refine_diff_density_min -0.171
_refine_diff_density_rms 0.042
_refine_ls_abs_structure_details
;
 Flack x determined using 1863 quotients [(I+)-(I-)]/[(I+)+(I-)]
 (Parsons, Flack and Wagner, Acta Cryst. B69 (2013) 249-259).
;
_refine_ls_abs_structure_Flack 0.04(12)
_refine_ls_extinction_coef 0.0127(12)
_refine_ls_extinction_expression Fc^*^=kFc[1+0.001xFc^2^\l^3^/sin(2\q)]^-1/4^
_refine_ls_extinction_method 'SHELXL-2016/6 (Sheldrick 2016)'
_refine_ls_goodness_of_fit_ref 1.059
_refine_ls_hydrogen_treatment mixed
_refine_ls_matrix_type full
_refine_ls_number_parameters 361
_refine_ls_number_reflns 5186
_refine_ls_number_restraints 1
_refine_ls_restrained_S_all 1.059
_refine_ls_R_factor_all 0.0522
_refine_ls_R_factor_gt 0.0442
_refine_ls_shift/su_max 0.000
_refine_ls_shift/su_mean 0.000
_refine_ls_structure_factor_coef Fsqd
_refine_ls_weighting_details 'w=1/[\s^2^(Fo^2^)+(0.0583P)^2^+0.2149P] where P=(Fo^2^+2Fc^2^)/3'
_refine_ls_weighting_scheme calc
_refine_ls_wR_factor_gt 0.1125
_refine_ls_wR_factor_ref 0.1210
_reflns_Friedel_coverage 0.858
_reflns_Friedel_fraction_full 0.996
_reflns_Friedel_fraction_max 0.984
_reflns_number_gt 4496
_reflns_number_total 5186
_reflns_threshold_expression 'I > 2\s(I)'
_cod_data_source_file d0ra09635k2.cif
_cod_data_source_block cu_200311_aplp_lp153_0m_a
_cod_database_code 7241787
_shelx_shelxl_version_number 2016/6
_shelx_space_group_comment
;
The symmetry employed for this shelxl refinement is uniquely defined
by the following loop, which should always be used as a source of
symmetry information in preference to the above space-group names.
They are only intended as comments.
;
_shelx_estimated_absorpt_t_max 0.857
_shelx_estimated_absorpt_t_min 0.740
_olex2_refinement_description
;
1. Fixed Uiso
 At 1.2 times of:
  All C(H) groups, All N(H) groups
 At 1.5 times of:
  All C(H,H,H) groups
2.a Ternary CH refined with riding coordinates:
 C12(H11)
2.b Aromatic/amide H refined with riding coordinates:
 N1(H5), C7(H6), C18(H18), C9(H8), C19(H19), C21(H21), C20(H20), C10(H9), C8(H7)
2.c Idealised Me refined as rotating group:
 C3(H2,H4,H3), C14(H16,H17,H15), C25(H29,H28,H27), C24(H24,H26,H25), C13(H12,
 H14,H13), C26(H32,H30,H31)
;
_olex2_submission_special_instructions 'No special instructions were received'

loop_
_space_group_symop_operation_xyz
'x, y, z'
'-x, y+1/2, -z'

loop_
_atom_site_label
_atom_site_type_symbol
_atom_site_fract_x
_atom_site_fract_y
_atom_site_fract_z
_atom_site_U_iso_or_equiv
_atom_site_adp_type
_atom_site_occupancy
_atom_site_site_symmetry_order
_atom_site_calc_flag
_atom_site_refinement_flags_posn
_atom_site_refinement_flags_adp
_atom_site_refinement_flags_occupancy
_atom_site_disorder_assembly
_atom_site_disorder_group
O1 O 0.5405(2) 0.5347(3) 0.96657(15) 0.0487(6) Uani 1 1 d . . . . .
H22 H 0.620(5) 0.510(6) 0.731(3) 0.067(13) Uiso 1 1 d . . . . .
O2 O 0.4591(2) 0.6645(3) 0.77918(16) 0.0538(6) Uani 1 1 d . . . . .
H10 H 0.309(5) 0.606(6) 0.719(3) 0.068(12) Uiso 1 1 d . . . . .
O3 O 0.0485(2) 0.6415(3) 0.60397(18) 0.0594(7) Uani 1 1 d . . . . .
N1 N 0.5027(2) 0.8286(3) 0.88916(16) 0.0398(6) Uani 1 1 d . . . . .
H5 H 0.477985 0.904180 0.922361 0.048 Uiso 1 1 calc R . . . .
N5 N 0.7094(3) 0.4714(3) 0.88390(17) 0.0419(6) Uani 1 1 d . . . . .
N3 N 0.2967(2) 0.3414(3) 0.65729(18) 0.0419(6) Uani 1 1 d . . . . .
O4 O 0.4746(2) 0.2201(4) 0.72321(18) 0.0636(7) Uani 1 1 d . . . . .
O5 O 0.8931(3) 0.3709(4) 0.71236(18) 0.0692(8) Uani 1 1 d . . . . .
N2 N 0.2209(3) 0.6485(3) 0.70485(19) 0.0457(7) Uani 1 1 d . . . . .
N4 N 0.6820(3) 0.4755(4) 0.70420(18) 0.0449(6) Uani 1 1 d . . . . .
C6 C 0.1822(3) 0.7716(4) 0.7590(2) 0.0403(6) Uani 1 1 d . . . . .
C1 C 0.6263(3) 0.5790(4) 0.91787(19) 0.0374(6) Uani 1 1 d . . . . .
C4 C 0.4180(3) 0.7695(4) 0.8279(2) 0.0401(6) Uani 1 1 d . . . . .
C11 C 0.1538(3) 0.5883(4) 0.6348(2) 0.0414(7) Uani 1 1 d . . . . .
C17 C 0.6463(3) 0.4289(4) 0.6199(2) 0.0413(7) Uani 1 1 d . . . . .
C22 C 0.8025(3) 0.4441(4) 0.7441(2) 0.0438(7) Uani 1 1 d . . . . .
C5 C 0.2766(3) 0.8322(4) 0.8209(2) 0.0402(6) Uani 1 1 d . . . . .
C12 C 0.2265(3) 0.4459(4) 0.5940(2) 0.0422(7) Uani 1 1 d . . . . .
H11 H 0.294670 0.492693 0.559166 0.051 Uiso 1 1 calc R . . . .
C2 C 0.6380(3) 0.7606(3) 0.8976(2) 0.0392(7) Uani 1 1 d . . . . .
C15 C 0.4291(3) 0.3049(4) 0.6638(2) 0.0425(7) Uani 1 1 d . . . . .
C16 C 0.5212(3) 0.3580(4) 0.5977(2) 0.0416(7) Uani 1 1 d . . . . .
C23 C 0.8225(3) 0.5138(4) 0.8336(2) 0.0436(7) Uani 1 1 d . . . . .
C7 C 0.0506(3) 0.8349(4) 0.7547(2) 0.0501(8) Uani 1 1 d . . . . .
H6 H -0.011773 0.797973 0.713077 0.060 Uiso 1 1 calc R . . . .
C18 C 0.7376(3) 0.4560(5) 0.5585(2) 0.0482(7) Uani 1 1 d . . . . .
H18 H 0.820236 0.504493 0.573076 0.058 Uiso 1 1 calc R . . . .
C9 C 0.1034(4) 1.0078(5) 0.8723(2) 0.0563(9) Uani 1 1 d . . . . .
H8 H 0.077043 1.084845 0.910902 0.068 Uiso 1 1 calc R . . . .
C19 C 0.7060(4) 0.4114(5) 0.4762(3) 0.0546(9) Uani 1 1 d . . . . .
H19 H 0.767900 0.429491 0.435691 0.065 Uiso 1 1 calc R . . . .
C21 C 0.4918(3) 0.3146(5) 0.5140(2) 0.0502(8) Uani 1 1 d . . . . .
H21 H 0.408903 0.267497 0.498677 0.060 Uiso 1 1 calc R . . . .
C3 C 0.7210(3) 0.8455(4) 0.9678(3) 0.0550(9) Uani 1 1 d . . . . .
H2 H 0.811409 0.804009 0.970244 0.082 Uiso 1 1 calc GR . . . .
H4 H 0.681770 0.825612 1.020491 0.082 Uiso 1 1 calc GR . . . .
H3 H 0.722319 0.960662 0.957064 0.082 Uiso 1 1 calc GR . . . .
O6 O 0.6892(3) 0.0056(5) 0.7376(2) 0.0903(11) Uani 1 1 d . . . . .
C20 C 0.5834(4) 0.3400(5) 0.4531(2) 0.0569(9) Uani 1 1 d . . . . .
H20 H 0.562672 0.309516 0.397497 0.068 Uiso 1 1 calc R . . . .
C10 C 0.2347(3) 0.9499(5) 0.8762(2) 0.0521(8) Uani 1 1 d . . . . .
H9 H 0.296359 0.991094 0.917003 0.062 Uiso 1 1 calc R . . . .
C8 C 0.0131(3) 0.9505(5) 0.8110(2) 0.0537(8) Uani 1 1 d . . . . .
H7 H -0.074634 0.990298 0.807578 0.064 Uiso 1 1 calc R . . . .
C14 C 0.2141(4) 0.2647(5) 0.7192(3) 0.0580(9) Uani 1 1 d . . . . .
H16 H 0.122552 0.300958 0.710285 0.087 Uiso 1 1 calc GR . . . .
H17 H 0.247794 0.294514 0.774921 0.087 Uiso 1 1 calc GR . . . .
H15 H 0.217652 0.148382 0.713138 0.087 Uiso 1 1 calc GR . . . .
C25 C 0.6897(4) 0.2982(4) 0.9016(3) 0.0598(9) Uani 1 1 d . . . . .
H29 H 0.595151 0.276078 0.903588 0.090 Uiso 1 1 calc GR . . . .
H28 H 0.734820 0.271110 0.954754 0.090 Uiso 1 1 calc GR . . . .
H27 H 0.726112 0.233948 0.857946 0.090 Uiso 1 1 calc GR . . . .
C24 C 0.9571(3) 0.4612(6) 0.8754(3) 0.0666(11) Uani 1 1 d . . . . .
H24 H 1.028542 0.494631 0.841304 0.100 Uiso 1 1 calc GR . . . .
H26 H 0.958531 0.344709 0.881393 0.100 Uiso 1 1 calc GR . . . .
H25 H 0.969077 0.510972 0.929932 0.100 Uiso 1 1 calc GR . . . .
C13 C 0.1273(4) 0.3522(6) 0.5360(3) 0.0657(11) Uani 1 1 d . . . . .
H12 H 0.089883 0.423794 0.492961 0.099 Uiso 1 1 calc GR . . . .
H14 H 0.056202 0.309799 0.567920 0.099 Uiso 1 1 calc GR . . . .
H13 H 0.172975 0.263657 0.510419 0.099 Uiso 1 1 calc GR . . . .
C26 C 0.7360(5) -0.0100(7) 0.6578(3) 0.0864(16) Uani 1 1 d . . . . .
H32 H 0.668420 0.028130 0.616775 0.130 Uiso 1 1 calc GR . . . .
H30 H 0.755419 -0.122487 0.647120 0.130 Uiso 1 1 calc GR . . . .
H31 H 0.816439 0.053563 0.654083 0.130 Uiso 1 1 calc GR . . . .
H33 H 0.611(7) 0.094(9) 0.734(4) 0.12(2) Uiso 1 1 d . . . . .
H23 H 0.820(3) 0.628(5) 0.825(2) 0.041(9) Uiso 1 1 d . . . . .
H1 H 0.676(4) 0.785(6) 0.840(3) 0.065(12) Uiso 1 1 d . . . . .

loop_
_atom_site_aniso_label
_atom_site_aniso_U_11
_atom_site_aniso_U_22
_atom_site_aniso_U_33
_atom_site_aniso_U_23
_atom_site_aniso_U_13
_atom_site_aniso_U_12
O1 0.0445(12) 0.0508(12) 0.0516(13) 0.0082(11) 0.0081(10) -0.0005(10)
O2 0.0412(12) 0.0614(15) 0.0575(14) -0.0223(12) -0.0082(10) 0.0195(11)
O3 0.0456(13) 0.0572(14) 0.0728(17) -0.0080(12) -0.0193(12) 0.0155(11)
N1 0.0351(12) 0.0367(12) 0.0466(13) -0.0052(11) -0.0044(10) 0.0086(10)
N5 0.0410(12) 0.0337(12) 0.0511(14) 0.0024(11) 0.0030(11) 0.0066(11)
N3 0.0320(11) 0.0377(12) 0.0565(15) 0.0023(12) 0.0054(11) 0.0031(10)
O4 0.0433(12) 0.0757(18) 0.0719(17) 0.0279(14) 0.0051(12) 0.0116(12)
O5 0.0459(13) 0.098(2) 0.0640(16) -0.0084(15) 0.0025(12) 0.0309(15)
N2 0.0334(12) 0.0422(14) 0.0603(17) -0.0113(12) -0.0080(12) 0.0064(11)
N4 0.0312(12) 0.0536(16) 0.0499(15) -0.0071(12) 0.0021(11) 0.0078(12)
C6 0.0356(14) 0.0349(14) 0.0502(17) 0.0011(13) 0.0008(12) 0.0063(12)
C1 0.0318(13) 0.0373(14) 0.0423(15) 0.0014(12) -0.0039(12) 0.0015(11)
C4 0.0398(14) 0.0370(14) 0.0431(15) -0.0016(12) -0.0015(12) 0.0079(12)
C11 0.0319(13) 0.0379(14) 0.0534(17) -0.0008(13) -0.0043(13) -0.0001(12)
C17 0.0318(13) 0.0396(16) 0.0527(18) 0.0012(13) 0.0034(13) 0.0076(12)
C22 0.0308(13) 0.0458(16) 0.0551(18) 0.0019(14) 0.0039(13) 0.0079(13)
C5 0.0381(14) 0.0381(14) 0.0441(16) 0.0004(12) -0.0007(12) 0.0117(12)
C12 0.0335(13) 0.0430(15) 0.0495(16) -0.0030(13) -0.0035(12) 0.0044(13)
C2 0.0318(13) 0.0334(14) 0.0520(17) 0.0033(13) -0.0015(12) 0.0037(12)
C15 0.0342(14) 0.0408(16) 0.0527(17) 0.0037(13) 0.0049(13) 0.0034(12)
C16 0.0327(14) 0.0401(15) 0.0524(17) 0.0021(13) 0.0047(13) 0.0050(12)
C23 0.0315(14) 0.0429(17) 0.0562(19) -0.0007(14) 0.0017(13) 0.0068(12)
C7 0.0347(14) 0.0486(17) 0.066(2) -0.0066(16) -0.0046(14) 0.0083(14)
C18 0.0364(14) 0.0494(17) 0.0593(19) 0.0033(15) 0.0074(14) 0.0020(14)
C9 0.0545(19) 0.058(2) 0.057(2) -0.0084(16) 0.0035(16) 0.0214(16)
C19 0.0498(18) 0.057(2) 0.058(2) 0.0016(16) 0.0130(16) 0.0057(16)
C21 0.0391(15) 0.057(2) 0.0543(19) -0.0070(16) 0.0039(14) 0.0014(15)
C3 0.0450(17) 0.0398(16) 0.078(2) -0.0059(16) -0.0141(17) 0.0027(15)
O6 0.074(2) 0.110(3) 0.087(2) 0.023(2) 0.0019(17) 0.033(2)
C20 0.0529(19) 0.064(2) 0.054(2) -0.0073(18) 0.0060(16) 0.0052(18)
C10 0.0500(18) 0.0552(19) 0.0498(18) -0.0091(16) -0.0064(15) 0.0203(17)
C8 0.0377(15) 0.0558(19) 0.067(2) -0.0027(18) 0.0015(15) 0.0187(15)
C14 0.0439(17) 0.054(2) 0.078(3) 0.0153(18) 0.0174(17) 0.0046(16)
C25 0.078(2) 0.0360(17) 0.066(2) 0.0038(15) 0.006(2) 0.0068(17)
C24 0.0411(17) 0.087(3) 0.070(2) -0.011(2) -0.0098(17) 0.017(2)
C13 0.0489(18) 0.068(2) 0.079(3) -0.026(2) -0.0118(18) 0.0067(18)
C26 0.081(3) 0.096(4) 0.080(3) -0.013(3) -0.017(3) 0.025(3)

loop_
_atom_type_symbol
_atom_type_description
_atom_type_scat_dispersion_real
_atom_type_scat_dispersion_imag
_atom_type_scat_source
C C 0.0181 0.0091 'International Tables Vol C Tables 4.2.6.8 and 6.1.1.4'
H H 0.0000 0.0000 'International Tables Vol C Tables 4.2.6.8 and 6.1.1.4'
N N 0.0311 0.0180 'International Tables Vol C Tables 4.2.6.8 and 6.1.1.4'
O O 0.0492 0.0322 'International Tables Vol C Tables 4.2.6.8 and 6.1.1.4'

loop_
_geom_angle_atom_site_label_1
_geom_angle_atom_site_label_2
_geom_angle_atom_site_label_3
_geom_angle
_geom_angle_site_symmetry_1
_geom_angle_site_symmetry_3
_geom_angle_publ_flag
C4 N1 H5 121.1 . . ?
C4 N1 C2 117.8(3) . . ?
C2 N1 H5 121.1 . . ?
C1 N5 C23 125.2(3) . . ?
C1 N5 C25 117.8(3) . . ?
C23 N5 C25 116.9(3) . . ?
C15 N3 C12 127.2(3) . . ?
C15 N3 C14 116.0(3) . . ?
C14 N3 C12 116.7(3) . . ?
C6 N2 H10 114(3) . . ?
C11 N2 H10 117(3) . . ?
C11 N2 C6 129.1(3) . . ?
C17 N4 H22 115(3) . . ?
C22 N4 H22 120(3) . . ?
C22 N4 C17 124.0(3) . . ?
N2 C6 C5 119.3(3) . . ?
N2 C6 C7 121.8(3) . . ?
C7 C6 C5 118.9(3) . . ?
O1 C1 N5 121.4(3) . . ?
O1 C1 C2 118.8(3) . . ?
N5 C1 C2 119.8(3) . . ?
O2 C4 N1 119.2(3) . . ?
O2 C4 C5 122.3(3) . . ?
N1 C4 C5 118.5(3) . . ?
O3 C11 N2 124.9(3) . . ?
O3 C11 C12 121.3(3) . . ?
N2 C11 C12 113.8(2) . . ?
C16 C17 N4 121.2(3) . . ?
C18 C17 N4 118.9(3) . . ?
C18 C17 C16 119.8(3) . . ?
O5 C22 N4 124.0(3) . . ?
O5 C22 C23 120.7(3) . . ?
N4 C22 C23 115.3(3) . . ?
C6 C5 C4 121.0(3) . . ?
C10 C5 C6 118.4(3) . . ?
C10 C5 C4 120.6(3) . . ?
N3 C12 C11 111.7(3) . . ?
N3 C12 H11 107.5 . . ?
N3 C12 C13 112.7(3) . . ?
C11 C12 H11 107.5 . . ?
C13 C12 C11 109.7(3) . . ?
C13 C12 H11 107.5 . . ?
N1 C2 C1 108.1(2) . . ?
N1 C2 C3 110.5(3) . . ?
N1 C2 H1 103(2) . . ?
C1 C2 H1 114(3) . . ?
C3 C2 C1 109.7(3) . . ?
C3 C2 H1 110(3) . . ?
N3 C15 C16 121.1(3) . . ?
O4 C15 N3 119.6(3) . . ?
O4 C15 C16 119.2(3) . . ?
C17 C16 C15 121.0(3) . . ?
C21 C16 C17 118.7(3) . . ?
C21 C16 C15 119.6(3) . . ?
N5 C23 C22 111.0(3) . . ?
N5 C23 C24 112.2(3) . . ?
N5 C23 H23 107(2) . . ?
C22 C23 H23 103(2) . . ?
C24 C23 C22 111.2(3) . . ?
C24 C23 H23 111(2) . . ?
C6 C7 H6 119.6 . . ?
C8 C7 C6 120.8(3) . . ?
C8 C7 H6 119.6 . . ?
C17 C18 H18 119.9 . . ?
C19 C18 C17 120.3(3) . . ?
C19 C18 H18 119.9 . . ?
C10 C9 H8 120.3 . . ?
C8 C9 H8 120.3 . . ?
C8 C9 C10 119.3(3) . . ?
C18 C19 H19 119.6 . . ?
C18 C19 C20 120.8(3) . . ?
C20 C19 H19 119.6 . . ?
C16 C21 H21 119.3 . . ?
C20 C21 C16 121.5(3) . . ?
C20 C21 H21 119.3 . . ?
C2 C3 H2 109.5 . . ?
C2 C3 H4 109.5 . . ?
C2 C3 H3 109.5 . . ?
H2 C3 H4 109.5 . . ?
H2 C3 H3 109.5 . . ?
H4 C3 H3 109.5 . . ?
C26 O6 H33 107(4) . . ?
C19 C20 C21 118.9(3) . . ?
C19 C20 H20 120.5 . . ?
C21 C20 H20 120.5 . . ?
C5 C10 C9 121.9(3) . . ?
C5 C10 H9 119.1 . . ?
C9 C10 H9 119.1 . . ?
C7 C8 H7 119.7 . . ?
C9 C8 C7 120.7(3) . . ?
C9 C8 H7 119.7 . . ?
N3 C14 H16 109.5 . . ?
N3 C14 H17 109.5 . . ?
N3 C14 H15 109.5 . . ?
H16 C14 H17 109.5 . . ?
H16 C14 H15 109.5 . . ?
H17 C14 H15 109.5 . . ?
N5 C25 H29 109.5 . . ?
N5 C25 H28 109.5 . . ?
N5 C25 H27 109.5 . . ?
H29 C25 H28 109.5 . . ?
H29 C25 H27 109.5 . . ?
H28 C25 H27 109.5 . . ?
C23 C24 H24 109.5 . . ?
C23 C24 H26 109.5 . . ?
C23 C24 H25 109.5 . . ?
H24 C24 H26 109.5 . . ?
H24 C24 H25 109.5 . . ?
H26 C24 H25 109.5 . . ?
C12 C13 H12 109.5 . . ?
C12 C13 H14 109.5 . . ?
C12 C13 H13 109.5 . . ?
H12 C13 H14 109.5 . . ?
H12 C13 H13 109.5 . . ?
H14 C13 H13 109.5 . . ?
O6 C26 H32 109.5 . . ?
O6 C26 H30 109.5 . . ?
O6 C26 H31 109.5 . . ?
H32 C26 H30 109.5 . . ?
H32 C26 H31 109.5 . . ?
H30 C26 H31 109.5 . . ?

loop_
_geom_bond_atom_site_label_1
_geom_bond_atom_site_label_2
_geom_bond_distance
_geom_bond_site_symmetry_2
_geom_bond_publ_flag
O1 C1 1.241(4) . ?
O2 C4 1.245(4) . ?
O3 C11 1.211(4) . ?
N1 H5 0.8600 . ?
N1 C4 1.340(4) . ?
N1 C2 1.456(4) . ?
N5 C1 1.345(4) . ?
N5 C23 1.462(4) . ?
N5 C25 1.463(4) . ?
N3 C12 1.467(4) . ?
N3 C15 1.347(4) . ?
N3 C14 1.463(4) . ?
O4 C15 1.238(4) . ?
O5 C22 1.218(4) . ?
N2 H10 0.95(5) . ?
N2 C6 1.396(4) . ?
N2 C11 1.357(4) . ?
N4 H22 0.82(5) . ?
N4 C17 1.419(4) . ?
N4 C22 1.347(4) . ?
C6 C5 1.410(4) . ?
C6 C7 1.405(4) . ?
C1 C2 1.529(4) . ?
C4 C5 1.495(4) . ?
C11 C12 1.538(4) . ?
C17 C16 1.399(4) . ?
C17 C18 1.391(4) . ?
C22 C23 1.535(5) . ?
C5 C10 1.387(5) . ?
C12 H11 0.9800 . ?
C12 C13 1.519(5) . ?
C2 C3 1.517(5) . ?
C2 H1 1.03(4) . ?
C15 C16 1.500(4) . ?
C16 C21 1.393(5) . ?
C23 C24 1.521(4) . ?
C23 H23 0.94(4) . ?
C7 H6 0.9300 . ?
C7 C8 1.373(5) . ?
C18 H18 0.9300 . ?
C18 C19 1.378(5) . ?
C9 H8 0.9300 . ?
C9 C10 1.388(5) . ?
C9 C8 1.368(6) . ?
C19 H19 0.9300 . ?
C19 C20 1.382(5) . ?
C21 H21 0.9300 . ?
C21 C20 1.385(5) . ?
C3 H2 0.9600 . ?
C3 H4 0.9600 . ?
C3 H3 0.9600 . ?
O6 C26 1.384(6) . ?
O6 H33 1.06(7) . ?
C20 H20 0.9300 . ?
C10 H9 0.9300 . ?
C8 H7 0.9300 . ?
C14 H16 0.9600 . ?
C14 H17 0.9600 . ?
C14 H15 0.9600 . ?
C25 H29 0.9600 . ?
C25 H28 0.9600 . ?
C25 H27 0.9600 . ?
C24 H24 0.9600 . ?
C24 H26 0.9600 . ?
C24 H25 0.9600 . ?
C13 H12 0.9600 . ?
C13 H14 0.9600 . ?
C13 H13 0.9600 . ?
C26 H32 0.9600 . ?
C26 H30 0.9600 . ?
C26 H31 0.9600 . ?

loop_
_geom_hbond_atom_site_label_D
_geom_hbond_atom_site_label_H
_geom_hbond_atom_site_label_A
_geom_hbond_distance_DH
_geom_hbond_distance_HA
_geom_hbond_distance_DA
_geom_hbond_angle_DHA
_geom_hbond_site_symmetry_A
N2 H10 O2 0.95(5) 1.79(5) 2.587(3) 139(4) .
O6 H33 O4 1.06(7) 1.71(7) 2.765(4) 173(6) .
